data_7200115
loop_
_publ_author_name
'Kendrick, John'
'Gourlay, Matthew D.'
'Neumann, Marcus A.'
'Leusen, Frank J. J.'

_publ_section_title
;
 Predicting spontaneous racemate resolution using recent developments in
 crystal structure prediction
;
_journal_issue 11
_journal_name_full CrystEngComm
_journal_page_first 2391
_journal_page_last 2399
_journal_paper_doi 10.1039/b909038j
_journal_volume 11
_journal_year 2009
_space_group_IT_number 5
_symmetry_cell_setting monoclinic
_symmetry_Int_Tables_number 5
_symmetry_space_group_name_Hall 'C 2y'
_symmetry_space_group_name_H-M 'C 1 2 1'
_cell_angle_alpha 90.000000
_cell_angle_beta 38.308917
_cell_angle_gamma 90.000000
_cell_length_a 11.271103
_cell_length_b 6.654197
_cell_length_c 12.216309
_cell_volume 567.969
_cod_data_source_file 5HMO_enantiopure.cif
_cod_data_source_block 5HMO_E_23
_cod_original_sg_symbol_H-M 'C 2'
_cod_struct_determination_method theoretical
_cod_database_code 7200115

loop_
_symmetry_equiv_pos_site_id
_symmetry_equiv_pos_as_xyz
1 x,y,z
2 -x,y,-z
3 x+1/2,y+1/2,z
4 -x+1/2,y+1/2,-z

loop_
_atom_site_label
_atom_site_type_symbol
_atom_site_fract_x
_atom_site_fract_y
_atom_site_fract_z
C46 C 1.236890 1.898451 0.148586
C47 C 1.078371 1.941076 0.178871
O48 O 1.043881 2.157351 0.213668
C49 C 1.124195 2.224171 0.251334
N50 N 1.221845 2.075201 0.229101
O51 O 1.103304 2.401187 0.296119
C52 C 0.891952 1.828920 0.335728
O53 O 0.910553 1.624239 0.288736
H54 H 1.210175 1.759067 0.213411
H55 H 1.378261 1.888732 0.007423
H56 H 1.125174 1.913569 0.060769
H57 H 1.294924 2.091389 0.249378
H58 H 0.851619 1.840129 0.451799
H59 H 0.776757 1.896582 0.370341
H60 H 0.978369 1.541827 0.296235
